data_7159590
loop_
_publ_author_name
'Lv, Xiao-Xiong'
'Liu, Ning'
'Chen, Fei'
'Zhang, Hao'
'Du, Zhi-Hong'
'Wang, Pei'
'Yuan, Meng'
'Da, Chao Shan'

_publ_section_title
;
 Highly asymmetric aldol reaction of isatins and ketones catalyzed by
 chiral bifunctional primary-amine organocatalyst on water.
;
_journal_issue 43
_journal_name_full 'Organic &amp; biomolecular chemistry'
_journal_page_first 8695
_journal_page_last 8701
_journal_paper_doi 10.1039/d3ob01227a
_journal_volume 21
_journal_year 2023
_chemical_absolute_configuration ad
_chemical_formula_moiety 'C14 H14 Cl N O3'
_chemical_formula_sum 'C14 H14 Cl N O3'
_chemical_formula_weight 279.71
_space_group_crystal_system orthorhombic
_space_group_IT_number 19
_space_group_name_Hall 'P 2ac 2ab'
_space_group_name_H-M_alt 'P 21 21 21'
_atom_sites_solution_hydrogens geom
_atom_sites_solution_primary dual
_audit_creation_date 2022-06-14
_audit_creation_method
;
Olex2 1.2
(compiled 2018.05.29 svn.r3508 for OlexSys, GUI svn.r5506)
;
_audit_update_record
;
2022-07-06 deposited with the CCDC.	2023-10-13 downloaded from the CCDC.
;
_cell_angle_alpha 90
_cell_angle_beta 90
_cell_angle_gamma 90
_cell_formula_units_Z 4
_cell_length_a 7.2587(2)
_cell_length_b 11.3133(3)
_cell_length_c 15.3314(4)
_cell_measurement_reflns_used 9811
_cell_measurement_temperature 173(2)
_cell_measurement_theta_max 72.04
_cell_measurement_theta_min 4.86
_cell_volume 1259.01(6)
_computing_cell_refinement 'SAINT V8.38A (?, 2016)'
_computing_data_reduction 'SAINT V8.38A (?, 2016)'
_computing_molecular_graphics 'Olex2 (Dolomanov et al., 2009)'
_computing_publication_material 'Olex2 (Dolomanov et al., 2009)'
_computing_structure_refinement 'ShelXL (Sheldrick, 2015)'
_computing_structure_solution 'ShelXT (Sheldrick, 2015)'
_diffrn_ambient_temperature 173.0
_diffrn_measured_fraction_theta_full 0.999
_diffrn_measured_fraction_theta_max 0.999
_diffrn_measurement_device_type 'Bruker D8 Venture'
_diffrn_measurement_method '\f and \w scans'
_diffrn_radiation_monochromator graphite
_diffrn_radiation_type CuK\a
_diffrn_radiation_wavelength 1.54178
_diffrn_reflns_av_R_equivalents 0.0533
_diffrn_reflns_av_unetI/netI 0.0207
_diffrn_reflns_Laue_measured_fraction_full 0.999
_diffrn_reflns_Laue_measured_fraction_max 0.999
_diffrn_reflns_limit_h_max 8
_diffrn_reflns_limit_h_min -8
_diffrn_reflns_limit_k_max 13
_diffrn_reflns_limit_k_min -13
_diffrn_reflns_limit_l_max 17
_diffrn_reflns_limit_l_min -18
_diffrn_reflns_number 30428
_diffrn_reflns_point_group_measured_fraction_full 1.000
_diffrn_reflns_point_group_measured_fraction_max 1.000
_diffrn_reflns_theta_full 67.679
_diffrn_reflns_theta_max 72.038
_diffrn_reflns_theta_min 4.858
_diffrn_standards_number 0
_exptl_absorpt_coefficient_mu 2.730
_exptl_absorpt_correction_T_max 0.7536
_exptl_absorpt_correction_T_min 0.6446
_exptl_absorpt_correction_type multi-scan
_exptl_absorpt_process_details
'SADABS-2016/2 (Bruker,2016/2) was used for absorption correction. wR2(int) was 0.1112 before and 0.0721 after correction. The Ratio of minimum to maximum transmission is 0.8554. The \l/2 correction factor is Not present.'
_exptl_crystal_colour 'clear light yellow'
_exptl_crystal_colour_lustre clear
_exptl_crystal_colour_modifier light
_exptl_crystal_colour_primary yellow
_exptl_crystal_density_diffrn 1.476
_exptl_crystal_description block
_exptl_crystal_F_000 584
_exptl_crystal_size_max 0.19
_exptl_crystal_size_mid 0.17
_exptl_crystal_size_min 0.16
_refine_diff_density_max 0.302
_refine_diff_density_min -0.174
_refine_diff_density_rms 0.041
_refine_ls_abs_structure_details
;
 Flack x determined using 985 quotients [(I+)-(I-)]/[(I+)+(I-)]
 (Parsons, Flack and Wagner, Acta Cryst. B69 (2013) 249-259).
;
_refine_ls_abs_structure_Flack 0.029(5)
_refine_ls_extinction_method none
_refine_ls_goodness_of_fit_ref 1.086
_refine_ls_hydrogen_treatment constr
_refine_ls_matrix_type full
_refine_ls_number_parameters 173
_refine_ls_number_reflns 2467
_refine_ls_number_restraints 0
_refine_ls_restrained_S_all 1.086
_refine_ls_R_factor_all 0.0307
_refine_ls_R_factor_gt 0.0298
_refine_ls_shift/su_max 0.000
_refine_ls_shift/su_mean 0.000
_refine_ls_structure_factor_coef Fsqd
_refine_ls_weighting_details 'w=1/[\s^2^(Fo^2^)+(0.0424P)^2^+0.2938P] where P=(Fo^2^+2Fc^2^)/3'
_refine_ls_weighting_scheme calc
_refine_ls_wR_factor_gt 0.0761
_refine_ls_wR_factor_ref 0.0769
_reflns_Friedel_coverage 0.714
_reflns_Friedel_fraction_full 1.000
_reflns_Friedel_fraction_max 1.000
_reflns_number_gt 2394
_reflns_number_total 2467
_reflns_threshold_expression 'I > 2\s(I)'
_cod_data_source_file d3ob01227a2.cif
_cod_data_source_block 11_CCDC1
_cod_depositor_comments 'Adding full bibliography for 7159589--7159590.cif.'
_cod_database_code 7159590
_shelx_shelxl_version_number 2018/3
_shelx_space_group_comment
;
The symmetry employed for this shelxl refinement is uniquely defined
by the following loop, which should always be used as a source of
symmetry information in preference to the above space-group names.
They are only intended as comments.
;
_shelx_estimated_absorpt_t_max 0.669
_shelx_estimated_absorpt_t_min 0.625
_olex2_refinement_description
;
1. Fixed Uiso
 At 1.2 times of:
  All C(H) groups, All C(H,H) groups, All N(H) groups
 At 1.5 times of:
  All O(H) groups
2.a Ternary CH refined with riding coordinates:
 C9(H9)
2.b Secondary CH2 refined with riding coordinates:
 C11(H11A,H11B), C12(H12A,H12B), C13(H13A,H13B), C14(H14A,H14B)
2.c Aromatic/amide H refined with riding coordinates:
 C2(H2A), C3(H3), C4(H4), N1(H1)
2.d Idealised tetrahedral OH refined as rotating group:
 O2(H2)
;
_olex2_submission_special_instructions 'No special instructions were received'

loop_
_space_group_symop_operation_xyz
'x, y, z'
'-x+1/2, -y, z+1/2'
'-x, y+1/2, -z+1/2'
'x+1/2, -y+1/2, -z'

loop_
_atom_site_label
_atom_site_type_symbol
_atom_site_fract_x
_atom_site_fract_y
_atom_site_fract_z
_atom_site_U_iso_or_equiv
_atom_site_adp_type
_atom_site_occupancy
_atom_site_site_symmetry_order
_atom_site_calc_flag
_atom_site_refinement_flags_posn
_atom_site_refinement_flags_adp
_atom_site_refinement_flags_occupancy
_atom_site_disorder_assembly
_atom_site_disorder_group
C1 C 0.6412(3) 0.4350(2) 0.34605(16) 0.0266(5) Uani 1 1 d . . . . .
C2 C 0.7781(4) 0.4661(2) 0.28865(16) 0.0316(5) Uani 1 1 d . . . . .
H2A H 0.896816 0.431026 0.291759 0.038 Uiso 1 1 calc R . . . .
C3 C 0.7370(4) 0.5507(2) 0.22587(16) 0.0346(5) Uani 1 1 d . . . . .
H3 H 0.829329 0.575031 0.185783 0.041 Uiso 1 1 calc R . . . .
C4 C 0.5619(4) 0.5999(2) 0.22130(17) 0.0323(5) Uani 1 1 d . . . . .
H4 H 0.534078 0.656282 0.177331 0.039 Uiso 1 1 calc R . . . .
C5 C 0.4268(3) 0.5665(2) 0.28119(16) 0.0274(5) Uani 1 1 d . . . . .
C6 C 0.4646(3) 0.4855(2) 0.34637(16) 0.0254(5) Uani 1 1 d . . . . .
C7 C 0.3507(3) 0.4270(2) 0.41814(16) 0.0252(5) Uani 1 1 d . . . . .
C8 C 0.4952(3) 0.3387(2) 0.45628(16) 0.0269(5) Uani 1 1 d . . . . .
C9 C 0.2787(3) 0.5009(2) 0.49574(15) 0.0267(5) Uani 1 1 d . . . . .
H9 H 0.227814 0.441906 0.537912 0.032 Uiso 1 1 calc R . . . .
C10 C 0.4309(3) 0.5643(2) 0.54508(17) 0.0291(5) Uani 1 1 d . . . . .
C11 C 0.3715(4) 0.6338(3) 0.62403(18) 0.0396(6) Uani 1 1 d . . . . .
H11A H 0.473622 0.686272 0.642201 0.048 Uiso 1 1 calc R . . . .
H11B H 0.346751 0.578257 0.672554 0.048 Uiso 1 1 calc R . . . .
C12 C 0.1990(5) 0.7088(3) 0.6079(2) 0.0461(7) Uani 1 1 d . . . . .
H12A H 0.152331 0.738811 0.664407 0.055 Uiso 1 1 calc R . . . .
H12B H 0.232365 0.777854 0.571487 0.055 Uiso 1 1 calc R . . . .
C13 C 0.0486(4) 0.6398(3) 0.56308(18) 0.0407(7) Uani 1 1 d . . . . .
H13A H -0.057239 0.692515 0.551124 0.049 Uiso 1 1 calc R . . . .
H13B H 0.005816 0.575460 0.601878 0.049 Uiso 1 1 calc R . . . .
C14 C 0.1188(4) 0.5871(2) 0.47744(19) 0.0355(6) Uani 1 1 d . . . . .
H14A H 0.161668 0.651314 0.438519 0.043 Uiso 1 1 calc R . . . .
H14B H 0.017347 0.544716 0.447709 0.043 Uiso 1 1 calc R . . . .
Cl1 Cl 0.21061(8) 0.63071(6) 0.26794(4) 0.03543(17) Uani 1 1 d . . . . .
N1 N 0.6521(3) 0.34740(18) 0.41083(14) 0.0291(4) Uani 1 1 d . . . . .
H1 H 0.750174 0.303534 0.420361 0.035 Uiso 1 1 calc R . . . .
O1 O 0.4664(2) 0.27027(16) 0.51717(12) 0.0339(4) Uani 1 1 d . . . . .
O2 O 0.2073(2) 0.36193(15) 0.37815(11) 0.0295(4) Uani 1 1 d . . . . .
H2 H 0.151113 0.322474 0.416171 0.044 Uiso 1 1 calc GR . . . .
O3 O 0.5907(3) 0.55582(18) 0.52400(13) 0.0379(4) Uani 1 1 d . . . . .

loop_
_atom_site_aniso_label
_atom_site_aniso_U_11
_atom_site_aniso_U_22
_atom_site_aniso_U_33
_atom_site_aniso_U_23
_atom_site_aniso_U_13
_atom_site_aniso_U_12
C1 0.0244(11) 0.0257(11) 0.0299(12) -0.0024(9) -0.0015(10) -0.0002(9)
C2 0.0243(11) 0.0352(13) 0.0354(12) -0.0039(10) 0.0029(10) 0.0006(10)
C3 0.0315(13) 0.0426(13) 0.0297(11) -0.0022(11) 0.0073(11) -0.0052(11)
C4 0.0339(12) 0.0346(13) 0.0284(12) -0.0012(10) -0.0011(10) -0.0030(10)
C5 0.0246(11) 0.0263(11) 0.0313(12) -0.0029(9) -0.0027(10) -0.0002(9)
C6 0.0220(11) 0.0237(11) 0.0304(11) -0.0035(9) -0.0003(9) -0.0026(9)
C7 0.0194(10) 0.0227(10) 0.0334(12) -0.0003(9) -0.0011(9) 0.0005(9)
C8 0.0215(10) 0.0221(11) 0.0372(12) -0.0017(9) -0.0022(10) -0.0008(9)
C9 0.0233(11) 0.0249(10) 0.0319(11) 0.0009(9) 0.0024(9) -0.0014(10)
C10 0.0289(12) 0.0276(12) 0.0307(12) 0.0057(10) -0.0022(10) 0.0013(10)
C11 0.0429(15) 0.0420(14) 0.0340(13) -0.0027(12) -0.0033(11) -0.0027(13)
C12 0.0556(18) 0.0414(15) 0.0412(15) -0.0113(12) 0.0033(14) 0.0140(14)
C13 0.0314(14) 0.0467(16) 0.0439(15) 0.0030(13) 0.0079(11) 0.0120(13)
C14 0.0260(12) 0.0379(13) 0.0425(14) -0.0048(11) -0.0031(11) 0.0072(11)
Cl1 0.0300(3) 0.0374(3) 0.0389(3) 0.0075(3) -0.0007(2) 0.0070(3)
N1 0.0204(9) 0.0272(10) 0.0396(11) 0.0014(9) 0.0014(8) 0.0033(8)
O1 0.0244(8) 0.0303(9) 0.0469(11) 0.0132(8) 0.0002(8) -0.0001(7)
O2 0.0248(8) 0.0276(9) 0.0362(8) -0.0002(7) -0.0025(7) -0.0064(8)
O3 0.0266(9) 0.0458(11) 0.0414(10) -0.0050(9) -0.0035(8) -0.0029(8)

loop_
_atom_type_symbol
_atom_type_description
_atom_type_scat_dispersion_real
_atom_type_scat_dispersion_imag
_atom_type_scat_source
C C 0.0181 0.0091 'International Tables Vol C Tables 4.2.6.8 and 6.1.1.4'
H H 0.0000 0.0000 'International Tables Vol C Tables 4.2.6.8 and 6.1.1.4'
Cl Cl 0.3639 0.7018 'International Tables Vol C Tables 4.2.6.8 and 6.1.1.4'
N N 0.0311 0.0180 'International Tables Vol C Tables 4.2.6.8 and 6.1.1.4'
O O 0.0492 0.0322 'International Tables Vol C Tables 4.2.6.8 and 6.1.1.4'

loop_
_geom_angle_atom_site_label_1
_geom_angle_atom_site_label_2
_geom_angle_atom_site_label_3
_geom_angle
_geom_angle_site_symmetry_1
_geom_angle_site_symmetry_3
_geom_angle_publ_flag
C2 C1 C6 124.0(2) . . ?
C2 C1 N1 126.4(2) . . ?
C6 C1 N1 109.6(2) . . ?
C1 C2 H2A 121.1 . . ?
C1 C2 C3 117.7(2) . . ?
C3 C2 H2A 121.1 . . ?
C2 C3 H3 119.8 . . ?
C2 C3 C4 120.5(2) . . ?
C4 C3 H3 119.8 . . ?
C3 C4 H4 119.9 . . ?
C3 C4 C5 120.1(2) . . ?
C5 C4 H4 119.9 . . ?
C4 C5 Cl1 116.36(19) . . ?
C6 C5 C4 121.0(2) . . ?
C6 C5 Cl1 122.66(19) . . ?
C1 C6 C7 108.7(2) . . ?
C5 C6 C1 116.6(2) . . ?
C5 C6 C7 134.4(2) . . ?
C6 C7 C8 100.56(18) . . ?
C6 C7 C9 120.23(19) . . ?
C9 C7 C8 106.55(19) . . ?
O2 C7 C6 108.16(19) . . ?
O2 C7 C8 108.88(18) . . ?
O2 C7 C9 111.49(19) . . ?
N1 C8 C7 109.2(2) . . ?
O1 C8 C7 124.9(2) . . ?
O1 C8 N1 125.8(2) . . ?
C7 C9 H9 105.2 . . ?
C10 C9 C7 113.1(2) . . ?
C10 C9 H9 105.2 . . ?
C10 C9 C14 109.8(2) . . ?
C14 C9 C7 117.2(2) . . ?
C14 C9 H9 105.2 . . ?
C11 C10 C9 116.0(2) . . ?
O3 C10 C9 121.8(2) . . ?
O3 C10 C11 122.1(3) . . ?
C10 C11 H11A 108.9 . . ?
C10 C11 H11B 108.9 . . ?
C10 C11 C12 113.2(2) . . ?
H11A C11 H11B 107.8 . . ?
C12 C11 H11A 108.9 . . ?
C12 C11 H11B 108.9 . . ?
C11 C12 H12A 109.2 . . ?
C11 C12 H12B 109.2 . . ?
H12A C12 H12B 107.9 . . ?
C13 C12 C11 112.2(2) . . ?
C13 C12 H12A 109.2 . . ?
C13 C12 H12B 109.2 . . ?
C12 C13 H13A 109.5 . . ?
C12 C13 H13B 109.5 . . ?
C12 C13 C14 110.6(2) . . ?
H13A C13 H13B 108.1 . . ?
C14 C13 H13A 109.5 . . ?
C14 C13 H13B 109.5 . . ?
C9 C14 H14A 109.7 . . ?
C9 C14 H14B 109.7 . . ?
C13 C14 C9 109.9(2) . . ?
C13 C14 H14A 109.7 . . ?
C13 C14 H14B 109.7 . . ?
H14A C14 H14B 108.2 . . ?
C1 N1 H1 124.1 . . ?
C8 N1 C1 111.8(2) . . ?
C8 N1 H1 124.1 . . ?
C7 O2 H2 109.5 . . ?

loop_
_geom_bond_atom_site_label_1
_geom_bond_atom_site_label_2
_geom_bond_distance
_geom_bond_site_symmetry_2
_geom_bond_publ_flag
C1 C2 1.373(4) . ?
C1 C6 1.403(3) . ?
C1 N1 1.406(3) . ?
C2 H2A 0.9500 . ?
C2 C3 1.389(4) . ?
C3 H3 0.9500 . ?
C3 C4 1.390(4) . ?
C4 H4 0.9500 . ?
C4 C5 1.395(3) . ?
C5 C6 1.384(3) . ?
C5 Cl1 1.741(2) . ?
C6 C7 1.527(3) . ?
C7 C8 1.562(3) . ?
C7 C9 1.545(3) . ?
C7 O2 1.415(3) . ?
C8 N1 1.338(3) . ?
C8 O1 1.231(3) . ?
C9 H9 1.0000 . ?
C9 C10 1.519(3) . ?
C9 C14 1.542(3) . ?
C10 C11 1.506(4) . ?
C10 O3 1.208(3) . ?
C11 H11A 0.9900 . ?
C11 H11B 0.9900 . ?
C11 C12 1.533(4) . ?
C12 H12A 0.9900 . ?
C12 H12B 0.9900 . ?
C12 C13 1.508(5) . ?
C13 H13A 0.9900 . ?
C13 H13B 0.9900 . ?
C13 C14 1.529(4) . ?
C14 H14A 0.9900 . ?
C14 H14B 0.9900 . ?
N1 H1 0.8800 . ?
O2 H2 0.8400 . ?
